data_7038159
loop_
_publ_author_name
'Zhu, Wen-Hua'
'Li, Shan'
'Gao, Chen'
'Xiong, Xia'
'Zhang, Yan'
'Liu, Li'
'Powell, Annie K.'
'Gao, Song'

_publ_section_title
;
 Lanthanide dinuclear complexes constructed from mixed oxygen-donor
 ligands: the effect of substituent positions of the neutral ligand on the
 magnetic dynamics in Dy analogues.
;
_journal_issue 11
_journal_name_full 'Dalton transactions (Cambridge, England : 2003)'
_journal_page_first 4614
_journal_page_last 4621
_journal_paper_doi 10.1039/c5dt04850h
_journal_volume 45
_journal_year 2016
_chemical_formula_moiety 'C27 H24 N O8 Tb'
_chemical_formula_sum 'C27 H24 N O8 Tb'
_chemical_formula_weight 649.39
_chemical_name_common '[Tb(4-PNO)(BZA)3(H2O)], 13jan10g'
_space_group_crystal_system monoclinic
_space_group_IT_number 14
_space_group_name_Hall '-P 2yn'
_space_group_name_H-M_alt 'P 1 21/n 1'
_symmetry_space_group_name_Hall '-P 2yn'
_symmetry_space_group_name_H-M 'P 1 21/n 1'
_atom_sites_solution_hydrogens mixed
_atom_sites_solution_primary direct
_atom_sites_solution_secondary difmap
_audit_creation_date 2015-08-19
_audit_creation_method
;
Olex2 1.2
(compiled 2015.01.26 svn.r3150 for OlexSys, GUI svn.r4998)
;
_audit_update_record
;
2015-12-09 deposited with the CCDC.
2016-01-26 downloaded from the CCDC.
;
_cell_angle_alpha 90
_cell_angle_beta 95.7480(10)
_cell_angle_gamma 90
_cell_formula_units_Z 4
_cell_length_a 8.2985(7)
_cell_length_b 19.2173(16)
_cell_length_c 16.5287(14)
_cell_measurement_reflns_used 7565
_cell_measurement_temperature 296(2)
_cell_measurement_theta_max 31.146
_cell_measurement_theta_min 2.455
_cell_volume 2622.7(4)
_computing_cell_refinement 'SAINT v8.27A (Bruker, 2012)'
_computing_data_collection 'Bruker XSCANS'
_computing_data_reduction 'SAINT v8.27A (Bruker, 2012)'
_computing_molecular_graphics 'Olex2 (Dolomanov et al., 2009)'
_computing_publication_material 'Olex2 (Dolomanov et al., 2009)'
_computing_structure_refinement 'ShelXL (Sheldrick, 2008)'
_computing_structure_solution 'ShelXS (Sheldrick, 2008)'
_diffrn_ambient_temperature 296.15
_diffrn_measured_fraction_theta_full 1.000
_diffrn_measured_fraction_theta_max 0.908
_diffrn_measurement_device_type 'CCD area detector'
_diffrn_measurement_method 'phi and omega scans'
_diffrn_radiation_monochromator graphite
_diffrn_radiation_type MoK\a
_diffrn_radiation_wavelength 0.71073
_diffrn_reflns_av_R_equivalents 0.0242
_diffrn_reflns_av_unetI/netI 0.0291
_diffrn_reflns_Laue_measured_fraction_full 1.000
_diffrn_reflns_Laue_measured_fraction_max 0.908
_diffrn_reflns_limit_h_max 11
_diffrn_reflns_limit_h_min -11
_diffrn_reflns_limit_k_max 28
_diffrn_reflns_limit_k_min -27
_diffrn_reflns_limit_l_max 23
_diffrn_reflns_limit_l_min -11
_diffrn_reflns_number 22152
_diffrn_reflns_point_group_measured_fraction_full 1.000
_diffrn_reflns_point_group_measured_fraction_max 0.908
_diffrn_reflns_theta_full 25.242
_diffrn_reflns_theta_max 31.566
_diffrn_reflns_theta_min 1.630
_diffrn_source 'fine-focus sealed tube'
_exptl_absorpt_coefficient_mu 2.746
_exptl_absorpt_correction_T_max 0.777
_exptl_absorpt_correction_T_min 0.643
_exptl_absorpt_process_details 'SADABS; Bruker, 2000'
_exptl_crystal_colour yellow
_exptl_crystal_density_diffrn 1.645
_exptl_crystal_description block
_exptl_crystal_F_000 1288
_exptl_crystal_size_max 0.18
_exptl_crystal_size_mid 0.12
_exptl_crystal_size_min 0.1
_refine_diff_density_max 0.759
_refine_diff_density_min -0.784
_refine_diff_density_rms 0.082
_refine_ls_extinction_method none
_refine_ls_goodness_of_fit_ref 1.008
_refine_ls_hydrogen_treatment mixed
_refine_ls_matrix_type full
_refine_ls_number_parameters 343
_refine_ls_number_reflns 7978
_refine_ls_number_restraints 3
_refine_ls_restrained_S_all 1.008
_refine_ls_R_factor_all 0.0420
_refine_ls_R_factor_gt 0.0249
_refine_ls_shift/su_max 0.002
_refine_ls_shift/su_mean 0.000
_refine_ls_structure_factor_coef Fsqd
_refine_ls_weighting_details 'w=1/[\s^2^(Fo^2^)+(0.0300P)^2^+0.6410P] where P=(Fo^2^+2Fc^2^)/3'
_refine_ls_weighting_scheme calc
_refine_ls_wR_factor_gt 0.0588
_refine_ls_wR_factor_ref 0.0661
_reflns_Friedel_coverage 0.000
_reflns_number_gt 5771
_reflns_number_total 7978
_reflns_threshold_expression 'I > 2\s(I)'
_cod_data_source_file c5dt04850h2.cif
_cod_data_source_block a
_cod_depositor_comments 'Adding full bibliography for 7038154--7038162.cif.'
_cod_database_code 7038159
_shelxl_version_number 2014/6
_shelx_space_group_comment
;
The symmetry employed for this shelxl refinement is uniquely defined
by the following loop, which should always be used as a source of
symmetry information in preference to the above space-group names.
They are only intended as comments.
;
_shelx_estimated_absorpt_t_max 0.771
_shelx_estimated_absorpt_t_min 0.638
_olex2_refinement_description
;
1. Fixed Uiso
 At 1.2 times of:
  All C(H) groups
 At 1.5 times of:
  All C(H,H,H) groups
2. Restrained distances
 O8-H8B = O8-H8A
 0.96 with sigma of 0.02
 H8B-H8A
 1.52 with sigma of 0.02
3.a Aromatic/amide H refined with riding coordinates:
 C26(H26), C4(H4), C7(H7), C19(H19), C8(H8), C3(H3), C9(H9), C18(H18),
 C12(H12), C17(H17), C11(H11), C6(H6), C16(H16), C20(H20), C5(H5), C27(H27),
 C23(H23), C24(H24), C25(H25)
3.b Idealised Me refined as rotating group:
 C13(H13A,H13B,H13C)
;
_olex2_submission_special_instructions 'No special instructions were received'

loop_
_space_group_symop_operation_xyz
'x, y, z'
'-x+1/2, y+1/2, -z+1/2'
'-x, -y, -z'
'x-1/2, -y-1/2, z-1/2'

loop_
_atom_site_label
_atom_site_type_symbol
_atom_site_fract_x
_atom_site_fract_y
_atom_site_fract_z
_atom_site_U_iso_or_equiv
_atom_site_adp_type
_atom_site_occupancy
_atom_site_site_symmetry_order
_atom_site_calc_flag
_atom_site_refinement_flags_posn
Tb1 Tb 0.21219(2) 0.00182(2) 0.10012(2) 0.02572(4) Uani 1 1 d .
C26 C -0.3721(5) -0.00934(17) 0.3316(3) 0.0709(11) Uani 1 1 d .
H26 H -0.4818 -0.0001 0.3191 0.085 Uiso 1 1 calc R
C21 C 0.0090(3) -0.01439(11) 0.22579(15) 0.0330(5) Uani 1 1 d .
C14 C 0.4238(3) 0.11284(12) 0.14639(15) 0.0311(5) Uani 1 1 d .
C1 C -0.0083(3) 0.12802(11) -0.02339(15) 0.0287(5) Uani 1 1 d .
C2 C 0.0313(3) 0.20382(12) -0.00941(14) 0.0300(5) Uani 1 1 d .
C22 C -0.1036(3) -0.01938(13) 0.29040(16) 0.0387(6) Uani 1 1 d .
C4 C 0.1860(4) 0.29407(15) 0.0625(2) 0.0548(8) Uani 1 1 d .
H4 H 0.2637 0.3075 0.1040 0.066 Uiso 1 1 calc R
C15 C 0.5230(3) 0.17658(11) 0.16511(15) 0.0316(5) Uani 1 1 d .
C7 C -0.0450(4) 0.25402(13) -0.05864(17) 0.0459(7) Uani 1 1 d .
H7 H -0.1248 0.2412 -0.0995 0.055 Uiso 1 1 calc R
C19 C 0.5743(4) 0.28025(14) 0.24402(19) 0.0520(7) Uani 1 1 d .
H19 H 0.5520 0.3085 0.2872 0.062 Uiso 1 1 calc R
C8 C 0.3994(3) -0.16047(14) 0.20923(17) 0.0438(6) Uani 1 1 d .
H8 H 0.3407 -0.1351 0.2442 0.053 Uiso 1 1 calc R
C3 C 0.1457(3) 0.22444(13) 0.05261(17) 0.0424(6) Uani 1 1 d .
H3 H 0.1958 0.1914 0.0878 0.051 Uiso 1 1 calc R
C9 C 0.4218(4) -0.23070(15) 0.22061(19) 0.0511(7) Uani 1 1 d .
H9 H 0.3779 -0.2526 0.2635 0.061 Uiso 1 1 calc R
C18 C 0.6888(3) 0.30006(13) 0.19455(19) 0.0502(7) Uani 1 1 d .
H18 H 0.7431 0.3421 0.2038 0.060 Uiso 1 1 calc R
C10 C 0.5079(4) -0.26930(14) 0.1697(2) 0.0537(7) Uani 1 1 d .
C12 C 0.5462(4) -0.16386(14) 0.09644(18) 0.0497(7) Uani 1 1 d .
H12 H 0.5894 -0.1411 0.0539 0.060 Uiso 1 1 calc R
C17 C 0.7237(4) 0.25823(14) 0.1314(2) 0.0531(7) Uani 1 1 d .
H17 H 0.8034 0.2715 0.0987 0.064 Uiso 1 1 calc R
C11 C 0.5681(4) -0.23460(15) 0.1074(2) 0.0617(9) Uani 1 1 d .
H11 H 0.6254 -0.2592 0.0712 0.074 Uiso 1 1 calc R
C6 C -0.0038(4) 0.32343(14) -0.0479(2) 0.0649(9) Uani 1 1 d .
H6 H -0.0558 0.3570 -0.0816 0.078 Uiso 1 1 calc R
C16 C 0.6405(3) 0.19611(13) 0.11600(18) 0.0447(6) Uani 1 1 d .
H16 H 0.6638 0.1679 0.0730 0.054 Uiso 1 1 calc R
C13 C 0.5335(5) -0.34620(16) 0.1830(3) 0.0928(13) Uani 1 1 d .
H13A H 0.6344 -0.3538 0.2155 0.139 Uiso 1 1 calc GR
H13B H 0.5358 -0.3690 0.1314 0.139 Uiso 1 1 calc GR
H13C H 0.4465 -0.3648 0.2105 0.139 Uiso 1 1 calc GR
C20 C 0.4920(3) 0.21848(14) 0.23004(17) 0.0455(7) Uani 1 1 d .
H20 H 0.4154 0.2048 0.2643 0.055 Uiso 1 1 calc R
C5 C 0.1124(4) 0.34290(14) 0.0118(2) 0.0602(9) Uani 1 1 d .
H5 H 0.1415 0.3895 0.0179 0.072 Uiso 1 1 calc R
C27 C -0.2671(4) -0.00439(12) 0.2726(2) 0.0501(7) Uani 1 1 d .
H27 H -0.3059 0.0091 0.2202 0.060 Uiso 1 1 calc R
C23 C -0.0467(4) -0.03921(16) 0.36857(17) 0.0560(8) Uani 1 1 d .
H23 H 0.0624 -0.0497 0.3811 0.067 Uiso 1 1 calc R
C24 C -0.1526(6) -0.0434(2) 0.4282(2) 0.0767(11) Uani 1 1 d .
H24 H -0.1146 -0.0567 0.4808 0.092 Uiso 1 1 calc R
C25 C -0.3130(6) -0.0282(2) 0.4096(3) 0.0835(13) Uani 1 1 d .
H25 H -0.3832 -0.0305 0.4500 0.100 Uiso 1 1 calc R
N1 N 0.4622(2) -0.12859(10) 0.14777(13) 0.0362(5) Uani 1 1 d .
O4 O 0.44201(18) 0.07827(8) 0.08268(10) 0.0341(4) Uani 1 1 d .
O7 O -0.0409(2) 0.01253(9) 0.15769(11) 0.0389(4) Uani 1 1 d .
O8 O 0.2807(2) -0.02308(11) -0.03276(11) 0.0402(4) Uani 1 1 d D
O1 O 0.0683(2) 0.08387(8) 0.02094(11) 0.0377(4) Uani 1 1 d .
O6 O 0.1524(2) -0.03546(9) 0.23841(11) 0.0411(4) Uani 1 1 d .
O5 O 0.3140(2) 0.09594(9) 0.19075(10) 0.0411(4) Uani 1 1 d .
O3 O 0.4438(2) -0.06051(8) 0.13679(12) 0.0422(4) Uani 1 1 d .
O2 O -0.1151(2) 0.11308(8) -0.07937(11) 0.0402(4) Uani 1 1 d .
H8A H 0.209(3) -0.0161(16) -0.0803(15) 0.072(11) Uiso 1 1 d D
H8B H 0.372(2) -0.0430(14) -0.0475(16) 0.061(9) Uiso 1 1 d D

loop_
_atom_site_aniso_label
_atom_site_aniso_U_11
_atom_site_aniso_U_22
_atom_site_aniso_U_33
_atom_site_aniso_U_23
_atom_site_aniso_U_13
_atom_site_aniso_U_12
Tb1 0.02383(6) 0.02333(6) 0.03002(6) 0.00109(4) 0.00287(4) 0.00087(4)
C26 0.060(2) 0.071(2) 0.088(3) -0.017(2) 0.038(2) -0.0088(16)
C21 0.0393(13) 0.0287(11) 0.0312(12) -0.0018(9) 0.0049(10) -0.0052(9)
C14 0.0276(11) 0.0293(11) 0.0356(13) -0.0003(10) -0.0013(10) 0.0013(9)
C1 0.0289(11) 0.0232(10) 0.0355(12) 0.0003(9) 0.0108(10) 0.0013(8)
C2 0.0343(12) 0.0251(11) 0.0316(12) 0.0005(9) 0.0084(10) 0.0013(9)
C22 0.0505(16) 0.0301(11) 0.0370(14) -0.0028(10) 0.0112(12) -0.0085(11)
C4 0.0611(19) 0.0416(15) 0.060(2) -0.0150(14) -0.0046(15) -0.0083(13)
C15 0.0283(11) 0.0284(11) 0.0376(13) -0.0022(10) 0.0008(10) -0.0003(9)
C7 0.0596(18) 0.0305(12) 0.0453(16) 0.0035(11) -0.0063(13) 0.0018(12)
C19 0.0555(18) 0.0450(15) 0.0553(18) -0.0195(14) 0.0044(15) -0.0055(13)
C8 0.0393(14) 0.0505(15) 0.0419(15) 0.0082(12) 0.0059(12) 0.0095(12)
C3 0.0460(15) 0.0329(12) 0.0467(16) -0.0028(11) -0.0035(12) 0.0021(11)
C9 0.0465(16) 0.0525(17) 0.0545(18) 0.0183(14) 0.0056(14) 0.0018(13)
C18 0.0478(16) 0.0336(13) 0.068(2) -0.0082(13) -0.0006(14) -0.0076(12)
C10 0.0617(19) 0.0355(14) 0.063(2) 0.0064(14) 0.0005(16) 0.0082(13)
C12 0.0603(18) 0.0465(15) 0.0449(16) 0.0089(13) 0.0175(14) 0.0131(13)
C17 0.0507(17) 0.0416(15) 0.070(2) -0.0073(15) 0.0183(15) -0.0137(12)
C11 0.085(2) 0.0436(16) 0.059(2) 0.0010(15) 0.0195(18) 0.0206(16)
C6 0.091(3) 0.0257(13) 0.075(2) 0.0089(15) -0.0059(19) 0.0072(14)
C16 0.0426(15) 0.0398(14) 0.0533(17) -0.0119(13) 0.0135(13) -0.0091(11)
C13 0.126(4) 0.0395(18) 0.113(3) 0.019(2) 0.014(3) 0.021(2)
C20 0.0454(15) 0.0462(15) 0.0456(16) -0.0140(13) 0.0082(13) -0.0072(12)
C5 0.081(2) 0.0263(13) 0.074(2) -0.0072(14) 0.0081(19) -0.0104(14)
C27 0.0509(17) 0.0478(16) 0.0548(18) -0.0050(13) 0.0210(15) -0.0079(12)
C23 0.072(2) 0.0597(19) 0.0369(16) 0.0013(14) 0.0092(15) -0.0124(16)
C24 0.112(3) 0.084(3) 0.0365(18) 0.0001(17) 0.018(2) -0.028(2)
C25 0.107(3) 0.083(3) 0.069(3) -0.020(2) 0.053(3) -0.033(3)
N1 0.0303(10) 0.0342(10) 0.0428(12) 0.0060(9) -0.0026(9) 0.0080(8)
O4 0.0313(8) 0.0306(8) 0.0416(10) -0.0072(7) 0.0099(7) -0.0029(6)
O7 0.0328(9) 0.0506(10) 0.0337(9) 0.0080(8) 0.0058(7) 0.0051(7)
O8 0.0281(9) 0.0573(11) 0.0353(10) -0.0088(9) 0.0040(8) 0.0070(8)
O1 0.0381(9) 0.0278(8) 0.0476(10) 0.0092(7) 0.0057(8) 0.0064(7)
O6 0.0393(10) 0.0447(10) 0.0388(10) 0.0065(8) 0.0019(8) 0.0048(8)
O5 0.0413(10) 0.0445(10) 0.0392(10) -0.0069(8) 0.0121(8) -0.0106(8)
O3 0.0348(9) 0.0294(8) 0.0607(12) 0.0078(8) -0.0026(8) 0.0038(7)
O2 0.0438(10) 0.0305(8) 0.0444(10) 0.0006(8) -0.0048(8) -0.0058(7)

loop_
_atom_type_symbol
_atom_type_description
_atom_type_scat_dispersion_real
_atom_type_scat_dispersion_imag
_atom_type_scat_source
C C 0.0033 0.0016 'International Tables Vol C Tables 4.2.6.8 and 6.1.1.4'
H H 0.0000 0.0000 'International Tables Vol C Tables 4.2.6.8 and 6.1.1.4'
N N 0.0061 0.0033 'International Tables Vol C Tables 4.2.6.8 and 6.1.1.4'
O O 0.0106 0.0060 'International Tables Vol C Tables 4.2.6.8 and 6.1.1.4'
Tb Tb -0.1723 4.1537 'International Tables Vol C Tables 4.2.6.8 and 6.1.1.4'

loop_
_geom_angle_atom_site_label_1
_geom_angle_atom_site_label_2
_geom_angle_atom_site_label_3
_geom_angle
_geom_angle_site_symmetry_1
_geom_angle_site_symmetry_3
C14 Tb1 C21 106.60(7) . .
O4 Tb1 C21 133.11(6) . .
O4 Tb1 C14 26.65(6) . .
O4 Tb1 O6 120.64(6) . .
O7 Tb1 C21 26.63(7) . .
O7 Tb1 C14 111.93(6) . .
O7 Tb1 O4 135.93(5) . .
O7 Tb1 O6 53.02(6) . .
O7 Tb1 O5 87.49(6) . .
O8 Tb1 C21 151.16(7) . .
O8 Tb1 C14 101.73(7) . .
O8 Tb1 O4 75.54(6) . .
O8 Tb1 O7 133.23(6) . .
O8 Tb1 O6 151.58(7) . .
O8 Tb1 O5 128.06(6) . .
O1 Tb1 C21 100.35(7) . .
O1 Tb1 C14 84.81(6) . .
O1 Tb1 O4 83.57(6) . .
O1 Tb1 O7 75.05(6) . .
O1 Tb1 O8 76.76(6) . .
O1 Tb1 O6 125.30(6) . .
O1 Tb1 O5 88.25(6) . .
O1 Tb1 O2 114.02(6) . 3
O6 Tb1 C21 26.39(6) . .
O6 Tb1 C14 98.31(6) . .
O5 Tb1 C21 79.98(6) . .
O5 Tb1 C14 26.66(6) . .
O5 Tb1 O4 53.29(5) . .
O5 Tb1 O6 74.88(6) . .
O3 Tb1 C21 107.13(7) . .
O3 Tb1 C14 80.84(6) . .
O3 Tb1 O4 72.68(6) . .
O3 Tb1 O7 133.11(6) . .
O3 Tb1 O8 82.37(7) . .
O3 Tb1 O1 151.64(6) . .
O3 Tb1 O6 81.15(6) . .
O3 Tb1 O5 89.73(6) . .
O3 Tb1 O2 79.34(6) . 3
O2 Tb1 C21 77.49(6) 3 .
O2 Tb1 C14 160.07(6) 3 .
O2 Tb1 O4 143.33(6) 3 .
O2 Tb1 O7 80.71(6) 3 .
O2 Tb1 O8 77.70(7) 3 .
O2 Tb1 O6 76.60(6) 3 .
O2 Tb1 O5 150.69(6) 3 .
C27 C26 H26 120.4 . .
C27 C26 C25 119.3(4) . .
C25 C26 H26 120.4 . .
C22 C21 Tb1 176.73(18) . .
O7 C21 Tb1 57.88(13) . .
O7 C21 C22 119.3(2) . .
O6 C21 Tb1 62.04(13) . .
O6 C21 C22 120.8(2) . .
O6 C21 O7 119.9(2) . .
C15 C14 Tb1 173.62(16) . .
O4 C14 Tb1 60.05(11) . .
O4 C14 C15 119.6(2) . .
O4 C14 O5 119.9(2) . .
O5 C14 Tb1 59.94(12) . .
O5 C14 C15 120.3(2) . .
O1 C1 C2 118.4(2) . .
O2 C1 C2 117.6(2) . .
O2 C1 O1 124.0(2) . .
C7 C2 C1 120.5(2) . .
C7 C2 C3 118.6(2) . .
C3 C2 C1 120.9(2) . .
C27 C22 C21 120.2(3) . .
C23 C22 C21 120.4(3) . .
C23 C22 C27 119.3(3) . .
C3 C4 H4 119.8 . .
C5 C4 H4 119.8 . .
C5 C4 C3 120.3(3) . .
C16 C15 C14 120.6(2) . .
C16 C15 C20 119.6(2) . .
C20 C15 C14 119.8(2) . .
C2 C7 H7 119.8 . .
C2 C7 C6 120.5(3) . .
C6 C7 H7 119.8 . .
C18 C19 H19 119.9 . .
C18 C19 C20 120.1(3) . .
C20 C19 H19 119.9 . .
C9 C8 H8 120.1 . .
N1 C8 H8 120.1 . .
N1 C8 C9 119.8(3) . .
C2 C3 C4 120.2(3) . .
C2 C3 H3 119.9 . .
C4 C3 H3 119.9 . .
C8 C9 H9 119.4 . .
C8 C9 C10 121.2(3) . .
C10 C9 H9 119.4 . .
C19 C18 H18 119.9 . .
C19 C18 C17 120.3(2) . .
C17 C18 H18 119.9 . .
C9 C10 C13 121.0(3) . .
C11 C10 C9 116.8(3) . .
C11 C10 C13 122.2(3) . .
C11 C12 H12 120.4 . .
N1 C12 H12 120.4 . .
N1 C12 C11 119.1(3) . .
C18 C17 H17 119.9 . .
C18 C17 C16 120.2(3) . .
C16 C17 H17 119.9 . .
C10 C11 C12 121.8(3) . .
C10 C11 H11 119.1 . .
C12 C11 H11 119.1 . .
C7 C6 H6 119.8 . .
C5 C6 C7 120.4(3) . .
C5 C6 H6 119.8 . .
C15 C16 C17 119.5(2) . .
C15 C16 H16 120.2 . .
C17 C16 H16 120.2 . .
C10 C13 H13A 109.5 . .
C10 C13 H13B 109.5 . .
C10 C13 H13C 109.5 . .
H13A C13 H13B 109.5 . .
H13A C13 H13C 109.5 . .
H13B C13 H13C 109.5 . .
C15 C20 H20 119.9 . .
C19 C20 C15 120.2(3) . .
C19 C20 H20 119.9 . .
C4 C5 H5 120.1 . .
C6 C5 C4 119.9(3) . .
C6 C5 H5 120.1 . .
C26 C27 C22 120.7(3) . .
C26 C27 H27 119.7 . .
C22 C27 H27 119.7 . .
C22 C23 H23 120.1 . .
C22 C23 C24 119.9(3) . .
C24 C23 H23 120.1 . .
C23 C24 H24 120.0 . .
C25 C24 C23 120.0(3) . .
C25 C24 H24 120.0 . .
C26 C25 H25 119.6 . .
C24 C25 C26 120.8(3) . .
C24 C25 H25 119.6 . .
C12 N1 C8 121.2(2) . .
O3 N1 C8 120.5(2) . .
O3 N1 C12 118.3(2) . .
C14 O4 Tb1 93.30(13) . .
C21 O7 Tb1 95.49(15) . .
Tb1 O8 H8A 123.6(19) . .
Tb1 O8 H8B 128.3(17) . .
H8A O8 H8B 108(2) . .
C1 O1 Tb1 178.71(16) . .
C21 O6 Tb1 91.57(14) . .
C14 O5 Tb1 93.40(14) . .
N1 O3 Tb1 129.23(14) . .
C1 O2 Tb1 121.90(15) . 3

loop_
_geom_bond_atom_site_label_1
_geom_bond_atom_site_label_2
_geom_bond_distance
_geom_bond_site_symmetry_2
Tb1 C21 2.821(2) .
Tb1 C14 2.820(2) .
Tb1 O4 2.4472(15) .
Tb1 O7 2.4000(18) .
Tb1 O8 2.3719(17) .
Tb1 O1 2.3050(16) .
Tb1 O6 2.4922(17) .
Tb1 O5 2.4448(16) .
Tb1 O3 2.2942(16) .
Tb1 O2 2.3638(16) 3
C26 H26 0.9300 .
C26 C27 1.375(5) .
C26 C25 1.381(6) .
C21 C22 1.491(3) .
C21 O7 1.270(3) .
C21 O6 1.254(3) .
C14 C15 1.491(3) .
C14 O4 1.267(3) .
C14 O5 1.267(3) .
C1 C2 1.506(3) .
C1 O1 1.252(3) .
C1 O2 1.249(3) .
C2 C7 1.375(3) .
C2 C3 1.383(3) .
C22 C27 1.389(4) .
C22 C23 1.384(4) .
C4 H4 0.9300 .
C4 C3 1.385(4) .
C4 C5 1.362(4) .
C15 C16 1.382(3) .
C15 C20 1.386(3) .
C7 H7 0.9300 .
C7 C6 1.384(4) .
C19 H19 0.9300 .
C19 C18 1.368(4) .
C19 C20 1.377(4) .
C8 H8 0.9300 .
C8 C9 1.373(4) .
C8 N1 1.336(3) .
C3 H3 0.9300 .
C9 H9 0.9300 .
C9 C10 1.375(4) .
C18 H18 0.9300 .
C18 C17 1.372(4) .
C10 C11 1.363(4) .
C10 C13 1.506(4) .
C12 H12 0.9300 .
C12 C11 1.381(4) .
C12 N1 1.336(3) .
C17 H17 0.9300 .
C17 C16 1.390(4) .
C11 H11 0.9300 .
C6 H6 0.9300 .
C6 C5 1.360(4) .
C16 H16 0.9300 .
C13 H13A 0.9600 .
C13 H13B 0.9600 .
C13 H13C 0.9600 .
C20 H20 0.9300 .
C5 H5 0.9300 .
C27 H27 0.9300 .
C23 H23 0.9300 .
C23 C24 1.387(4) .
C24 H24 0.9300 .
C24 C25 1.368(6) .
C25 H25 0.9300 .
N1 O3 1.328(2) .
O8 H8A 0.945(17) .
O8 H8B 0.905(16) .
O2 Tb1 2.3637(16) 3

loop_
_geom_hbond_atom_site_label_D
_geom_hbond_atom_site_label_H
_geom_hbond_atom_site_label_A
_geom_hbond_distance_DH
_geom_hbond_distance_HA
_geom_hbond_distance_DA
_geom_hbond_angle_DHA
_geom_hbond_site_symmetry_A
O8 H8A O7 0.945(17) 1.799(18) 2.728(3) 167(3) 3
O8 H8B O4 0.905(16) 1.832(17) 2.735(2) 176(3) 3_655
